data_2213343
loop_
_publ_author_name
'Xing, Zhi-Tao'
'Wang, Hai-Bo'
'Yin, Jun'
'Wu, Wen-Yuan'
'Han, Feng'

_publ_section_title
;
 4-Bromobenzamide oxime
;
_journal_coeditor_code HB2353
_journal_issue 5
_journal_name_full 'Acta Crystallographica Section E'
_journal_page_first o2236
_journal_page_last o2237
_journal_paper_doi 10.1107/S1600536807015863
_journal_volume 63
_journal_year 2007
_chemical_formula_iupac 'C7 H7 Br N2 O'
_chemical_formula_moiety 'C7 H7 Br N2 O'
_chemical_formula_sum 'C7 H7 Br N2 O'
_chemical_formula_weight 215.05
_chemical_name_systematic
;
4-Bromobenzamide oxime
;
_space_group_IT_number 14
_symmetry_cell_setting monoclinic
_symmetry_space_group_name_Hall '-P 2ybc'
_symmetry_space_group_name_H-M 'P 1 21/c 1'
_atom_sites_solution_hydrogens geom
_atom_sites_solution_primary direct
_atom_sites_solution_secondary difmap
_audit_creation_method SHELXL97
_cell_angle_alpha 90.00
_cell_angle_beta 90.41(3)
_cell_angle_gamma 90.00
_cell_formula_units_Z 4
_cell_length_a 8.1347(16)
_cell_length_b 12.964(3)
_cell_length_c 7.6517(15)
_cell_measurement_reflns_used 25
_cell_measurement_temperature 293(2)
_cell_measurement_theta_max 12
_cell_measurement_theta_min 9
_cell_volume 806.9(3)
_computing_cell_refinement 'CAD-4 Software'
_computing_data_collection 'CAD-4 Software (Enraf--Nonius, 1989)'
_computing_data_reduction 'XCAD4 (Harms & Wocadlo,1995)'
_computing_molecular_graphics 'SHELXTL (Siemens, 1996)'
_computing_publication_material SHELXL97
_computing_structure_refinement 'SHELXL97 (Sheldrick, 1997)'
_computing_structure_solution 'SHELXS97 (Sheldrick, 1997)'
_diffrn_ambient_temperature 293(2)
_diffrn_measured_fraction_theta_full 0.999
_diffrn_measured_fraction_theta_max 0.999
_diffrn_measurement_device_type 'Enraf--Nonius CAD-4'
_diffrn_measurement_method \w/2\q
_diffrn_radiation_monochromator graphite
_diffrn_radiation_source 'fine-focus sealed tube'
_diffrn_radiation_type MoK\a
_diffrn_radiation_wavelength 0.71073
_diffrn_reflns_av_R_equivalents 0.0360
_diffrn_reflns_av_sigmaI/netI 0.0510
_diffrn_reflns_limit_h_max 10
_diffrn_reflns_limit_h_min 0
_diffrn_reflns_limit_k_max 0
_diffrn_reflns_limit_k_min -15
_diffrn_reflns_limit_l_max 9
_diffrn_reflns_limit_l_min -9
_diffrn_reflns_number 1699
_diffrn_reflns_theta_full 25.98
_diffrn_reflns_theta_max 25.98
_diffrn_reflns_theta_min 2.50
_diffrn_standards_decay_% 0
_diffrn_standards_interval_count 200
_diffrn_standards_number 3
_exptl_absorpt_coefficient_mu 5.035
_exptl_absorpt_correction_T_max 0.368
_exptl_absorpt_correction_T_min 0.299
_exptl_absorpt_correction_type psi-scan
_exptl_absorpt_process_details '(North <i>et al.</i>,  1968)'
_exptl_crystal_colour colourless
_exptl_crystal_density_diffrn 1.770
_exptl_crystal_density_method 'not measured'
_exptl_crystal_description block
_exptl_crystal_F_000 424
_exptl_crystal_size_max 0.40
_exptl_crystal_size_mid 0.20
_exptl_crystal_size_min 0.20
_refine_diff_density_max 0.315
_refine_diff_density_min -0.261
_refine_ls_extinction_method none
_refine_ls_goodness_of_fit_ref 1.259
_refine_ls_hydrogen_treatment constr
_refine_ls_matrix_type full
_refine_ls_number_parameters 100
_refine_ls_number_reflns 1575
_refine_ls_number_restraints 0
_refine_ls_restrained_S_all 1.259
_refine_ls_R_factor_all 0.1222
_refine_ls_R_factor_gt 0.0775
_refine_ls_shift/su_max 0.001
_refine_ls_shift/su_mean 0.000
_refine_ls_structure_factor_coef Fsqd
_refine_ls_weighting_details 'calc w = 1/[\s^2^(Fo^2^)+(0.0239P)^2^+4.7724P] where P=(Fo^2^+2Fc^2^)/3'
_refine_ls_weighting_scheme calc
_refine_ls_wR_factor_gt 0.1486
_refine_ls_wR_factor_ref 0.1601
_reflns_number_gt 938
_reflns_number_total 1575
_reflns_threshold_expression I>2\s(I)
_cod_data_source_file hb2353.cif
_cod_data_source_block I
_cod_original_sg_symbol_H-M 'P 21/c'
_cod_database_code 2213343
_cod_database_fobs_code 2213343

loop_
_symmetry_equiv_pos_as_xyz
'x, y, z'
'-x, y+1/2, -z+1/2'
'-x, -y, -z'
'x, -y-1/2, z-1/2'

loop_
_atom_site_type_symbol
_atom_site_label
_atom_site_fract_x
_atom_site_fract_y
_atom_site_fract_z
_atom_site_U_iso_or_equiv
_atom_site_adp_type
_atom_site_calc_flag
_atom_site_refinement_flags
_atom_site_occupancy
Br Br1 1.03926(12) 0.61583(7) 0.17550(12) 0.0710(5) Uani d . 1
C C1 0.6232(7) 0.6299(5) 0.5922(7) 0.038(2) Uani d . 1
C C2 0.7873(7) 0.6266(5) 0.6462(8) 0.047(2) Uani d . 1
H H2 0.8149 0.6281 0.7643 0.056 Uiso calc R 1
C C3 0.9087(7) 0.6212(5) 0.5194(8) 0.047(2) Uani d . 1
H H3 1.0184 0.6173 0.5538 0.056 Uiso calc R 1
C C4 0.8703(8) 0.6214(5) 0.3473(8) 0.049(2) Uani d . 1
C C5 0.7096(7) 0.6231(5) 0.2913(7) 0.047(2) Uani d . 1
H H5 0.6836 0.6217 0.1728 0.056 Uiso calc R 1
C C6 0.5892(7) 0.6269(5) 0.4139(7) 0.044(2) Uani d . 1
H H6 0.4801 0.6275 0.3770 0.053 Uiso calc R 1
C C7 0.4908(7) 0.6336(5) 0.7238(7) 0.040(2) Uani d . 1
N N1 0.5100(7) 0.5823(4) 0.8656(7) 0.0483(19) Uani d . 1
N N2 0.3526(8) 0.6883(4) 0.6809(7) 0.059(2) Uani d . 1
H H2A 0.2708 0.6898 0.7515 0.071 Uiso calc R 1
H H2B 0.3474 0.7211 0.5834 0.071 Uiso calc R 1
O O1 0.3744(7) 0.5984(4) 0.9788(6) 0.0572(17) Uani d . 1
H H1 0.3802 0.5581 1.0612 0.086 Uiso calc R 1

loop_
_atom_site_aniso_label
_atom_site_aniso_U_11
_atom_site_aniso_U_22
_atom_site_aniso_U_33
_atom_site_aniso_U_12
_atom_site_aniso_U_13
_atom_site_aniso_U_23
Br1 0.0842(8) 0.0443(6) 0.0852(8) 0.0043(6) 0.0437(6) 0.0058(6)
C1 0.057(5) 0.023(4) 0.045(5) 0.004(4) -0.002(4) 0.000(3)
C2 0.059(5) 0.027(5) 0.055(5) 0.008(4) 0.015(5) 0.001(4)
C3 0.054(5) 0.022(4) 0.065(6) 0.000(4) 0.012(5) -0.001(5)
C4 0.064(6) 0.022(4) 0.070(6) 0.007(4) 0.024(5) 0.002(4)
C5 0.065(6) 0.031(5) 0.044(5) 0.002(5) 0.015(4) 0.000(4)
C6 0.047(5) 0.026(5) 0.060(5) 0.002(4) 0.007(4) 0.002(4)
C7 0.056(5) 0.022(4) 0.046(5) 0.003(4) 0.015(4) 0.002(4)
N1 0.056(5) 0.028(4) 0.061(5) 0.001(3) 0.013(4) -0.001(3)
N2 0.074(6) 0.042(5) 0.061(5) 0.014(4) 0.026(4) 0.011(4)
O1 0.070(4) 0.039(4) 0.063(4) 0.011(3) 0.020(3) 0.009(3)

loop_
_atom_type_symbol
_atom_type_description
_atom_type_scat_dispersion_real
_atom_type_scat_dispersion_imag
_atom_type_scat_source
C C 0.0033 0.0016 'International Tables Vol C Tables 4.2.6.8 and 6.1.1.4'
H H 0.0000 0.0000 'International Tables Vol C Tables 4.2.6.8 and 6.1.1.4'
N N 0.0061 0.0033 'International Tables Vol C Tables 4.2.6.8 and 6.1.1.4'
O O 0.0106 0.0060 'International Tables Vol C Tables 4.2.6.8 and 6.1.1.4'
Br Br -0.2901 2.4595 'International Tables Vol C Tables 4.2.6.8 and 6.1.1.4'

loop_
_geom_angle_atom_site_label_1
_geom_angle_atom_site_label_2
_geom_angle_atom_site_label_3
_geom_angle
C6 C1 C2 118.2(8)
C6 C1 C7 121.8(8)
C2 C1 C7 119.9(7)
C3 C2 C1 118.5(9)
C3 C2 H2 120.7
C1 C2 H2 120.7
C4 C3 C2 121.3(9)
C4 C3 H3 119.4
C2 C3 H3 119.4
C3 C4 C5 121.1(8)
C3 C4 Br1 120.5(7)
C5 C4 Br1 118.3(7)
C6 C5 C4 118.2(8)
C6 C5 H5 120.9
C4 C5 H5 120.9
C5 C6 C1 122.6(8)
C5 C6 H6 118.7
C1 C6 H6 118.7
N1 C7 N2 124.6(8)
N1 C7 C1 118.3(8)
N2 C7 C1 117.1(7)
C7 N1 O1 110.4(7)
C7 N2 H2A 120.0
C7 N2 H2B 120.0
H2A N2 H2B 120.0
N1 O1 H1 109.5

loop_
_geom_bond_atom_site_label_1
_geom_bond_atom_site_label_2
_geom_bond_distance
Br1 C4 1.910(8)
C1 C6 1.391(11)
C1 C2 1.395(12)
C1 C7 1.481(11)
C2 C3 1.391(11)
C2 H2 0.9300
C3 C4 1.352(12)
C3 H3 0.9300
C4 C5 1.373(13)
C5 C6 1.362(11)
C5 H5 0.9300
C6 H6 0.9300
C7 N1 1.281(10)
C7 N2 1.367(11)
N1 O1 1.423(8)
N2 H2A 0.8600
N2 H2B 0.8600
O1 H1 0.8200

loop_
_geom_hbond_atom_site_label_D
_geom_hbond_atom_site_label_H
_geom_hbond_atom_site_label_A
_geom_hbond_site_symmetry_A
_geom_hbond_distance_DH
_geom_hbond_distance_HA
_geom_hbond_distance_DA
_geom_hbond_angle_DHA
O1 H1 N1 3_667 0.82 2.10 2.789(9) 141
N2 H2A O1 . 0.86 2.26 2.565(7) 101
N2 H2B O1 4_575 0.86 2.48 3.174(9) 138

loop_
_cod_related_entry_id
_cod_related_entry_database
_cod_related_entry_code
1 ChemSpider 2037598
